data_4071885
loop_
_publ_author_name
'Busetto, Luigi'
'Marchetti, Fabio'
'Zacchini, Stefano'
'Zanotti, Valerio'

_publ_section_title
;
 Addition of Isocyanides at Diiron \m-Vinyliminium Complexes: Synthesis of
 Novel Ketenimine&#x2212;Bis(alkylidene) Complexes
;
_journal_issue 19
_journal_name_full Organometallics
_journal_page_first 5058
_journal_paper_doi 10.1021/om800445k
_journal_volume 27
_journal_year 2008
_chemical_formula_sum 'C34 H34 Fe2 N2 O2'
_chemical_formula_weight 614.33
_chemical_name_systematic
; 
 ? 
;
_space_group_IT_number 14
_symmetry_cell_setting monoclinic
_symmetry_space_group_name_Hall '-P 2ybc'
_symmetry_space_group_name_H-M 'P 1 21/c 1'
_atom_sites_solution_hydrogens geom
_atom_sites_solution_primary direct
_atom_sites_solution_secondary difmap
_audit_creation_method SHELXL-97
_cell_angle_alpha 90.00
_cell_angle_beta 106.24(3)
_cell_angle_gamma 90.00
_cell_formula_units_Z 4
_cell_length_a 15.125(3)
_cell_length_b 12.884(3)
_cell_length_c 15.943(3)
_cell_measurement_reflns_used 6715
_cell_measurement_temperature 293(2)
_cell_measurement_theta_max 24.6675
_cell_measurement_theta_min 2.278
_cell_volume 2982.9(12)
_computing_structure_refinement 'SHELXL-97 (Sheldrick, 1997)'
_computing_structure_solution 'SHELXS-97 (Sheldrick, 1990)'
_diffrn_ambient_temperature 293(2)
_diffrn_measured_fraction_theta_full 1.000
_diffrn_measured_fraction_theta_max 1.000
_diffrn_measurement_device_type 'CCD area detector'
_diffrn_measurement_method 'phi and omega scans'
_diffrn_radiation_monochromator graphite
_diffrn_radiation_source 'fine-focus sealed tube'
_diffrn_radiation_type MoK\a
_diffrn_radiation_wavelength 0.71073
_diffrn_reflns_av_R_equivalents 0.0744
_diffrn_reflns_av_sigmaI/netI 0.0506
_diffrn_reflns_limit_h_max 19
_diffrn_reflns_limit_h_min -19
_diffrn_reflns_limit_k_max 16
_diffrn_reflns_limit_k_min -16
_diffrn_reflns_limit_l_max 20
_diffrn_reflns_limit_l_min -20
_diffrn_reflns_number 30871
_diffrn_reflns_theta_full 27.10
_diffrn_reflns_theta_max 27.10
_diffrn_reflns_theta_min 1.40
_exptl_absorpt_coefficient_mu 1.005
_exptl_absorpt_correction_T_max 0.8889
_exptl_absorpt_correction_T_min 0.8017
_exptl_absorpt_correction_type empirical
_exptl_crystal_colour orange
_exptl_crystal_density_diffrn 1.368
_exptl_crystal_density_method 'not measured'
_exptl_crystal_description prism
_exptl_crystal_F_000 1280
_exptl_crystal_size_max 0.23
_exptl_crystal_size_mid 0.18
_exptl_crystal_size_min 0.12
_refine_diff_density_max 0.626
_refine_diff_density_min -0.589
_refine_diff_density_rms 0.073
_refine_ls_extinction_method none
_refine_ls_goodness_of_fit_ref 1.025
_refine_ls_hydrogen_treatment constr
_refine_ls_matrix_type full
_refine_ls_number_parameters 362
_refine_ls_number_reflns 6585
_refine_ls_number_restraints 72
_refine_ls_restrained_S_all 1.039
_refine_ls_R_factor_all 0.0763
_refine_ls_R_factor_gt 0.0509
_refine_ls_shift/su_max 0.001
_refine_ls_shift/su_mean 0.000
_refine_ls_structure_factor_coef Fsqd
_refine_ls_weighting_details 'calc w=1/[\s^2^(Fo^2^)+(0.0735P)^2^+0.8018P] where P=(Fo^2^+2Fc^2^)/3'
_refine_ls_weighting_scheme calc
_refine_ls_wR_factor_gt 0.1282
_refine_ls_wR_factor_ref 0.1426
_reflns_number_gt 4630
_reflns_number_total 6585
_reflns_threshold_expression >2sigma(I)
_cod_data_source_file om800445k_si_010.cif
_cod_data_source_block z44p21c
_cod_original_cell_volume 2982.7(10)
_cod_original_sg_symbol_H-M P2(1)/c
_cod_database_code 4071885

loop_
_symmetry_equiv_pos_as_xyz
'x, y, z'
'-x, y+1/2, -z+1/2'
'-x, -y, -z'
'x, -y-1/2, z-1/2'

loop_
_atom_site_label
_atom_site_type_symbol
_atom_site_fract_x
_atom_site_fract_y
_atom_site_fract_z
_atom_site_U_iso_or_equiv
_atom_site_adp_type
_atom_site_occupancy
_atom_site_symmetry_multiplicity
_atom_site_calc_flag
_atom_site_refinement_flags
_atom_site_disorder_assembly
_atom_site_disorder_group
Fe1 Fe 0.23891(3) 0.31366(3) 0.06438(3) 0.04022(15) Uani 1 1 d . . .
Fe2 Fe 0.30474(3) 0.41391(3) 0.20317(3) 0.03421(14) Uani 1 1 d . . .
C1 C 0.2711(4) 0.4822(4) 0.3097(3) 0.0675(13) Uani 1 1 d . . .
H1 H 0.2423 0.5465 0.3066 0.081 Uiso 1 1 calc R . .
C2 C 0.2284(3) 0.3873(5) 0.2932(3) 0.0783(15) Uani 1 1 d . . .
H2 H 0.1652 0.3755 0.2771 0.094 Uiso 1 1 calc R . .
C3 C 0.2973(4) 0.3110(4) 0.3052(3) 0.0754(15) Uani 1 1 d . . .
H3 H 0.2877 0.2399 0.2981 0.091 Uiso 1 1 calc R . .
C4 C 0.3806(4) 0.3600(4) 0.3292(3) 0.0677(12) Uani 1 1 d . . .
H4 H 0.4380 0.3279 0.3418 0.081 Uiso 1 1 calc R . .
C5 C 0.3652(3) 0.4645(4) 0.3316(2) 0.0645(12) Uani 1 1 d . . .
H5 H 0.4105 0.5154 0.3458 0.077 Uiso 1 1 calc R . .
C6 C 0.1554(4) 0.2049(3) 0.1096(4) 0.0749(14) Uani 1 1 d . . .
H6 H 0.1361 0.2131 0.1597 0.090 Uiso 1 1 calc R . .
C7 C 0.2386(4) 0.1569(3) 0.1044(4) 0.0804(15) Uani 1 1 d . . .
H7 H 0.2838 0.1280 0.1505 0.096 Uiso 1 1 calc R . .
C8 C 0.2398(4) 0.1613(3) 0.0167(4) 0.0725(13) Uani 1 1 d . . .
H8 H 0.2859 0.1350 -0.0056 0.087 Uiso 1 1 calc R . .
C9 C 0.1613(4) 0.2109(3) -0.0306(3) 0.0698(13) Uani 1 1 d . . .
H9 H 0.1458 0.2248 -0.0902 0.084 Uiso 1 1 calc R . .
C10 C 0.1083(3) 0.2373(4) 0.0257(3) 0.0728(13) Uani 1 1 d . . .
H10 H 0.0516 0.2707 0.0098 0.087 Uiso 1 1 calc R . .
C11 C 0.2836(3) 0.3719(3) -0.0129(2) 0.0448(8) Uani 1 1 d . . .
O11 O 0.3133(2) 0.4022(2) -0.06767(19) 0.0639(8) Uani 1 1 d . . .
C12 C 0.3661(2) 0.3284(3) 0.1468(2) 0.0424(8) Uani 1 1 d . . .
O12 O 0.43587(19) 0.2873(2) 0.1476(2) 0.0652(8) Uani 1 1 d . . .
C13 C 0.1960(2) 0.4464(2) 0.1025(2) 0.0348(7) Uani 1 1 d . . .
C14 C 0.2416(2) 0.5452(2) 0.0855(2) 0.0343(7) Uani 1 1 d . . .
C15 C 0.3315(2) 0.5333(2) 0.14482(19) 0.0321(6) Uani 1 1 d . . .
C16 C 0.0979(2) 0.4608(3) 0.1045(3) 0.0520(9) Uani 1 1 d . . .
H16A H 0.0939 0.5200 0.1398 0.078 Uiso 1 1 calc R . .
H16B H 0.0777 0.4000 0.1287 0.078 Uiso 1 1 calc R . .
H16C H 0.0593 0.4716 0.0461 0.078 Uiso 1 1 calc R . .
C17 C 0.1999(2) 0.6247(3) 0.0361(2) 0.0430(8) Uani 1 1 d . A .
N2 N 0.1503(2) 0.6958(2) 0.0023(2) 0.0547(8) Uani 1 1 d D . .
C18 C 0.1205(5) 0.7246(6) -0.0898(3) 0.0332(17) Uiso 0.536(11) 1 d PDU A 1
C19 C 0.1085(5) 0.6569(7) -0.1634(5) 0.0426(18) Uiso 0.536(11) 1 d PDU A 1
C20 C 0.0727(7) 0.6917(9) -0.2482(6) 0.076(3) Uiso 0.536(11) 1 d PDU A 1
H20 H 0.0655 0.6464 -0.2951 0.091 Uiso 0.536(11) 1 calc PR A 1
C21 C 0.0484(7) 0.7924(8) -0.2621(7) 0.074(3) Uiso 0.536(11) 1 d PDU A 1
H21 H 0.0259 0.8153 -0.3195 0.089 Uiso 0.536(11) 1 calc PR A 1
C22 C 0.0552(5) 0.8645(7) -0.1945(6) 0.049(2) Uiso 0.536(11) 1 d PDU A 1
H22 H 0.0361 0.9330 -0.2061 0.059 Uiso 0.536(11) 1 calc PR A 1
C23 C 0.0924(5) 0.8285(5) -0.1079(5) 0.0398(18) Uiso 0.536(11) 1 d PDU A 1
C24 C 0.1374(7) 0.5469(8) -0.1482(6) 0.061(2) Uiso 0.536(11) 1 d PDU A 1
H24A H 0.1144 0.5082 -0.2013 0.091 Uiso 0.536(11) 1 calc PR A 1
H24B H 0.1132 0.5181 -0.1037 0.091 Uiso 0.536(11) 1 calc PR A 1
H24C H 0.2034 0.5430 -0.1297 0.091 Uiso 0.536(11) 1 calc PR A 1
C25 C 0.1009(5) 0.9001(6) -0.0342(6) 0.052(2) Uiso 0.536(11) 1 d PDU A 1
H25A H 0.0722 0.8700 0.0066 0.078 Uiso 0.536(11) 1 calc PR A 1
H25B H 0.0712 0.9646 -0.0554 0.078 Uiso 0.536(11) 1 calc PR A 1
H25C H 0.1649 0.9124 -0.0057 0.078 Uiso 0.536(11) 1 calc PR A 1
C18' C 0.1137(7) 0.7537(8) -0.0766(5) 0.058(3) Uiso 0.464(11) 1 d PDU A 2
C19' C 0.1077(7) 0.6934(9) -0.1443(7) 0.056(3) Uiso 0.464(11) 1 d PDU A 2
C20' C 0.0628(8) 0.7307(9) -0.2309(6) 0.068(3) Uiso 0.464(11) 1 d PDU A 2
H20' H 0.0517 0.6886 -0.2802 0.082 Uiso 0.464(11) 1 calc PR A 2
C21' C 0.0385(7) 0.8304(8) -0.2348(7) 0.058(3) Uiso 0.464(11) 1 d PDU A 2
H21' H 0.0125 0.8600 -0.2893 0.069 Uiso 0.464(11) 1 calc PR A 2
C22' C 0.0504(6) 0.8931(8) -0.1598(6) 0.057(3) Uiso 0.464(11) 1 d PDU A 2
H22' H 0.0319 0.9622 -0.1663 0.068 Uiso 0.464(11) 1 calc PR A 2
C23' C 0.0902(5) 0.8530(7) -0.0745(6) 0.042(2) Uiso 0.464(11) 1 d PDU A 2
C24' C 0.1382(11) 0.5843(11) -0.1529(10) 0.097(5) Uiso 0.464(11) 1 d PDU A 2
H24D H 0.2039 0.5798 -0.1298 0.145 Uiso 0.464(11) 1 calc PR A 2
H24E H 0.1208 0.5648 -0.2134 0.145 Uiso 0.464(11) 1 calc PR A 2
H24F H 0.1094 0.5384 -0.1210 0.145 Uiso 0.464(11) 1 calc PR A 2
C25' C 0.1013(7) 0.9088(7) 0.0085(8) 0.062(3) Uiso 0.464(11) 1 d PDU A 2
H25D H 0.0450 0.9052 0.0250 0.093 Uiso 0.464(11) 1 calc PR A 2
H25E H 0.1162 0.9802 0.0014 0.093 Uiso 0.464(11) 1 calc PR A 2
H25F H 0.1501 0.8775 0.0533 0.093 Uiso 0.464(11) 1 calc PR A 2
N1 N 0.40025(18) 0.6001(2) 0.15345(18) 0.0379(6) Uani 1 1 d . . .
C26 C 0.4935(2) 0.5784(3) 0.2103(3) 0.0555(10) Uani 1 1 d . . .
H26A H 0.5064 0.6233 0.2604 0.083 Uiso 1 1 calc R . .
H26B H 0.5378 0.5904 0.1785 0.083 Uiso 1 1 calc R . .
H26C H 0.4971 0.5074 0.2292 0.083 Uiso 1 1 calc R . .
C27 C 0.3878(2) 0.7006(2) 0.1113(2) 0.0385(7) Uani 1 1 d . . .
C28 C 0.4087(3) 0.7118(3) 0.0322(2) 0.0452(8) Uani 1 1 d . . .
C29 C 0.3992(3) 0.8098(3) -0.0058(3) 0.0617(11) Uani 1 1 d . . .
H29 H 0.4135 0.8196 -0.0583 0.074 Uiso 1 1 calc R . .
C30 C 0.3689(4) 0.8925(3) 0.0334(3) 0.0694(13) Uani 1 1 d . . .
H30 H 0.3620 0.9574 0.0068 0.083 Uiso 1 1 calc R . .
C31 C 0.3488(3) 0.8792(3) 0.1119(3) 0.0602(11) Uani 1 1 d . . .
H31 H 0.3299 0.9360 0.1385 0.072 Uiso 1 1 calc R . .
C32 C 0.3563(3) 0.7825(3) 0.1522(2) 0.0459(8) Uani 1 1 d . . .
C33 C 0.4405(3) 0.6229(3) -0.0123(3) 0.0649(12) Uani 1 1 d . . .
H33A H 0.5018 0.6035 0.0202 0.097 Uiso 1 1 calc R . .
H33B H 0.4402 0.6431 -0.0703 0.097 Uiso 1 1 calc R . .
H33C H 0.3998 0.5649 -0.0153 0.097 Uiso 1 1 calc R . .
C34 C 0.3317(3) 0.7683(3) 0.2364(3) 0.0641(11) Uani 1 1 d . . .
H34A H 0.2758 0.7288 0.2257 0.096 Uiso 1 1 calc R . .
H34B H 0.3230 0.8350 0.2598 0.096 Uiso 1 1 calc R . .
H34C H 0.3805 0.7320 0.2774 0.096 Uiso 1 1 calc R . .

loop_
_atom_site_aniso_label
_atom_site_aniso_U_11
_atom_site_aniso_U_22
_atom_site_aniso_U_33
_atom_site_aniso_U_23
_atom_site_aniso_U_13
_atom_site_aniso_U_12
Fe1 0.0478(3) 0.0303(2) 0.0467(3) -0.0052(2) 0.0199(2) -0.0064(2)
Fe2 0.0382(3) 0.0312(2) 0.0325(2) 0.00534(18) 0.00875(19) 0.00339(19)
C1 0.095(4) 0.070(3) 0.045(2) 0.009(2) 0.031(2) 0.032(3)
C2 0.068(3) 0.131(5) 0.043(2) 0.026(3) 0.025(2) -0.010(3)
C3 0.128(5) 0.054(3) 0.044(2) 0.0199(19) 0.024(3) -0.005(3)
C4 0.079(3) 0.077(3) 0.040(2) 0.016(2) 0.004(2) 0.026(3)
C5 0.082(3) 0.075(3) 0.036(2) -0.0103(19) 0.016(2) -0.010(3)
C6 0.102(4) 0.050(2) 0.088(4) -0.011(2) 0.051(3) -0.037(3)
C7 0.111(4) 0.029(2) 0.096(4) 0.008(2) 0.021(3) -0.015(2)
C8 0.097(4) 0.034(2) 0.095(4) -0.022(2) 0.041(3) -0.011(2)
C9 0.085(3) 0.057(3) 0.074(3) -0.031(2) 0.033(3) -0.028(2)
C10 0.064(3) 0.067(3) 0.090(4) -0.025(3) 0.026(3) -0.031(2)
C11 0.052(2) 0.0374(18) 0.0447(19) -0.0116(15) 0.0131(17) -0.0013(16)
O11 0.086(2) 0.0607(17) 0.0568(17) -0.0044(13) 0.0396(16) -0.0138(15)
C12 0.048(2) 0.0342(17) 0.048(2) 0.0120(14) 0.0197(16) 0.0055(15)
O12 0.0526(17) 0.0721(19) 0.077(2) 0.0145(15) 0.0274(15) 0.0274(15)
C13 0.0354(17) 0.0354(16) 0.0331(16) -0.0006(13) 0.0086(13) 0.0027(13)
C14 0.0378(17) 0.0291(15) 0.0329(15) -0.0014(12) 0.0046(13) 0.0043(13)
C15 0.0373(16) 0.0265(14) 0.0310(15) -0.0006(12) 0.0071(13) 0.0041(12)
C16 0.0362(19) 0.063(2) 0.057(2) 0.0094(19) 0.0134(17) 0.0040(17)
C17 0.0382(18) 0.0385(18) 0.0470(19) 0.0033(15) 0.0032(15) 0.0006(15)
N2 0.0431(17) 0.0386(16) 0.075(2) 0.0201(15) 0.0038(16) 0.0069(13)
N1 0.0344(14) 0.0302(13) 0.0437(15) 0.0052(11) 0.0023(12) -0.0007(11)
C26 0.0364(19) 0.048(2) 0.070(3) 0.0070(18) -0.0058(18) -0.0023(16)
C27 0.0380(17) 0.0269(15) 0.0457(18) 0.0049(13) 0.0033(14) -0.0032(13)
C28 0.047(2) 0.0361(17) 0.050(2) 0.0024(15) 0.0103(16) -0.0037(15)
C29 0.081(3) 0.048(2) 0.054(2) 0.0123(18) 0.015(2) -0.007(2)
C30 0.097(4) 0.034(2) 0.068(3) 0.0131(19) 0.009(3) 0.002(2)
C31 0.077(3) 0.0315(18) 0.067(3) -0.0063(17) 0.011(2) 0.0040(19)
C32 0.049(2) 0.0349(17) 0.049(2) -0.0025(15) 0.0046(16) -0.0007(15)
C33 0.084(3) 0.052(2) 0.072(3) -0.001(2) 0.043(3) 0.001(2)
C34 0.076(3) 0.056(2) 0.059(2) -0.011(2) 0.018(2) 0.004(2)

loop_
_atom_type_symbol
_atom_type_description
_atom_type_scat_dispersion_real
_atom_type_scat_dispersion_imag
_atom_type_scat_source
C C 0.0033 0.0016 'International Tables Vol C Tables 4.2.6.8 and 6.1.1.4'
H H 0.0000 0.0000 'International Tables Vol C Tables 4.2.6.8 and 6.1.1.4'
N N 0.0061 0.0033 'International Tables Vol C Tables 4.2.6.8 and 6.1.1.4'
O O 0.0106 0.0060 'International Tables Vol C Tables 4.2.6.8 and 6.1.1.4'
Fe Fe 0.3463 0.8444 'International Tables Vol C Tables 4.2.6.8 and 6.1.1.4'

loop_
_geom_angle_atom_site_label_1
_geom_angle_atom_site_label_2
_geom_angle_atom_site_label_3
_geom_angle
C11 Fe1 C13 94.06(14)
C11 Fe1 C12 86.09(15)
C13 Fe1 C12 93.07(13)
C11 Fe1 C9 90.61(17)
C13 Fe1 C9 126.73(18)
C12 Fe1 C9 140.21(18)
C11 Fe1 C8 95.96(18)
C13 Fe1 C8 161.71(18)
C12 Fe1 C8 102.83(19)
C9 Fe1 C8 38.09(19)
C11 Fe1 C7 131.4(2)
C13 Fe1 C7 134.52(19)
C12 Fe1 C7 88.59(18)
C9 Fe1 C7 64.5(2)
C8 Fe1 C7 38.82(19)
C11 Fe1 C10 120.47(19)
C13 Fe1 C10 97.46(17)
C12 Fe1 C10 150.36(18)
C9 Fe1 C10 38.61(17)
C8 Fe1 C10 64.3(2)
C7 Fe1 C10 64.4(2)
C11 Fe1 C6 155.03(18)
C13 Fe1 C6 100.72(17)
C12 Fe1 C6 112.83(19)
C9 Fe1 C6 64.42(19)
C8 Fe1 C6 64.91(19)
C7 Fe1 C6 39.1(2)
C10 Fe1 C6 37.95(19)
C11 Fe1 Fe2 105.43(11)
C13 Fe1 Fe2 51.00(9)
C12 Fe1 Fe2 46.04(10)
C9 Fe1 Fe2 163.77(13)
C8 Fe1 Fe2 139.05(16)
C7 Fe1 Fe2 104.98(15)
C10 Fe1 Fe2 126.63(14)
C6 Fe1 Fe2 99.52(14)
C12 Fe2 C15 92.31(14)
C12 Fe2 C13 98.59(14)
C15 Fe2 C13 71.13(13)
C12 Fe2 C1 157.09(16)
C15 Fe2 C1 100.93(16)
C13 Fe2 C1 103.34(16)
C12 Fe2 C5 121.55(18)
C15 Fe2 C5 97.61(16)
C13 Fe2 C5 139.07(17)
C1 Fe2 C5 38.55(18)
C12 Fe2 C2 133.3(2)
C15 Fe2 C2 134.3(2)
C13 Fe2 C2 95.53(16)
C1 Fe2 C2 38.2(2)
C5 Fe2 C2 63.75(19)
C12 Fe2 C3 98.23(18)
C15 Fe2 C3 160.76(17)
C13 Fe2 C3 122.55(19)
C1 Fe2 C3 64.23(18)
C5 Fe2 C3 63.16(19)
C2 Fe2 C3 38.8(2)
C12 Fe2 C4 93.04(17)
C15 Fe2 C4 126.38(18)
C13 Fe2 C4 158.70(17)
C1 Fe2 C4 64.05(17)
C5 Fe2 C4 37.72(18)
C2 Fe2 C4 63.77(19)
C3 Fe2 C4 37.40(19)
C12 Fe2 C14 100.26(12)
C15 Fe2 C14 34.50(12)
C13 Fe2 C14 36.96(11)
C1 Fe2 C14 101.23(14)
C5 Fe2 C14 119.43(15)
C2 Fe2 C14 116.94(17)
C3 Fe2 C14 154.47(19)
C4 Fe2 C14 156.42(16)
C12 Fe2 Fe1 52.37(12)
C15 Fe2 Fe1 94.08(9)
C13 Fe2 Fe1 50.64(9)
C1 Fe2 Fe1 143.31(15)
C5 Fe2 Fe1 167.16(13)
C2 Fe2 Fe1 111.00(16)
C3 Fe2 Fe1 105.10(14)
C4 Fe2 Fe1 129.65(14)
C14 Fe2 Fe1 73.38(7)
C2 C1 C5 107.2(4)
C2 C1 Fe2 71.3(3)
C5 C1 Fe2 70.8(2)
C2 C1 H1 126.4
C5 C1 H1 126.4
Fe2 C1 H1 123.2
C1 C2 C3 107.8(4)
C1 C2 Fe2 70.5(2)
C3 C2 Fe2 71.3(3)
C1 C2 H2 126.1
C3 C2 H2 126.1
Fe2 C2 H2 123.7
C4 C3 C2 107.9(4)
C4 C3 Fe2 71.6(2)
C2 C3 Fe2 69.9(2)
C4 C3 H3 126.1
C2 C3 H3 126.1
Fe2 C3 H3 124.1
C3 C4 C5 108.1(4)
C3 C4 Fe2 71.0(2)
C5 C4 Fe2 69.8(2)
C3 C4 H4 126.0
C5 C4 H4 126.0
Fe2 C4 H4 124.8
C4 C5 C1 109.1(4)
C4 C5 Fe2 72.5(2)
C1 C5 Fe2 70.6(2)
C4 C5 H5 125.4
C1 C5 H5 125.4
Fe2 C5 H5 123.0
C10 C6 C7 107.2(5)
C10 C6 Fe1 70.8(2)
C7 C6 Fe1 69.5(2)
C10 C6 H6 126.4
C7 C6 H6 126.4
Fe1 C6 H6 124.9
C8 C7 C6 107.3(5)
C8 C7 Fe1 70.1(2)
C6 C7 Fe1 71.3(2)
C8 C7 H7 126.3
C6 C7 H7 126.3
Fe1 C7 H7 123.8
C9 C8 C7 108.4(5)
C9 C8 Fe1 70.9(2)
C7 C8 Fe1 71.0(2)
C9 C8 H8 125.8
C7 C8 H8 125.8
Fe1 C8 H8 123.9
C8 C9 C10 108.8(5)
C8 C9 Fe1 71.0(3)
C10 C9 Fe1 71.9(2)
C8 C9 H9 125.6
C10 C9 H9 125.6
Fe1 C9 H9 123.0
C6 C10 C9 108.3(5)
C6 C10 Fe1 71.2(3)
C9 C10 Fe1 69.5(2)
C6 C10 H10 125.9
C9 C10 H10 125.9
Fe1 C10 H10 125.0
O11 C11 Fe1 174.0(3)
O12 C12 Fe2 147.3(3)
O12 C12 Fe1 130.9(3)
Fe2 C12 Fe1 81.59(14)
C16 C13 C14 113.8(3)
C16 C13 Fe1 121.5(2)
C14 C13 Fe1 117.8(2)
C16 C13 Fe2 127.3(2)
C14 C13 Fe2 90.32(19)
Fe1 C13 Fe2 78.37(11)
C17 C14 C15 132.5(3)
C17 C14 C13 126.0(3)
C15 C14 C13 100.9(2)
C17 C14 Fe2 167.2(3)
C15 C14 Fe2 48.77(15)
C13 C14 Fe2 52.72(15)
N1 C15 C14 124.9(3)
N1 C15 Fe2 138.0(2)
C14 C15 Fe2 96.7(2)
C13 C16 H16A 109.5
C13 C16 H16B 109.5
H16A C16 H16B 109.5
C13 C16 H16C 109.5
H16A C16 H16C 109.5
H16B C16 H16C 109.5
N2 C17 C14 166.6(4)
C17 N2 C18' 145.4(6)
C17 N2 C18 128.3(5)
C18' N2 C18 18.1(4)
C23 C18 C19 116.6(5)
C23 C18 N2 116.1(6)
C19 C18 N2 127.0(6)
C20 C19 C18 121.9(7)
C20 C19 C24 119.1(8)
C18 C19 C24 119.0(6)
C21 C20 C19 119.1(9)
C21 C20 H20 120.4
C19 C20 H20 120.4
C20 C21 C22 123.4(8)
C20 C21 H21 118.3
C22 C21 H21 118.3
C21 C22 C23 117.1(7)
C21 C22 H22 121.5
C23 C22 H22 121.5
C18 C23 C22 121.8(7)
C18 C23 C25 118.5(6)
C22 C23 C25 119.7(6)
C19' C18' C23' 129.2(6)
C19' C18' N2 109.5(7)
C23' C18' N2 121.3(8)
C18' C19' C20' 119.8(8)
C18' C19' C24' 132.8(9)
C20' C19' C24' 107.4(10)
C21' C20' C19' 114.6(9)
C21' C20' H20' 122.7
C19' C20' H20' 122.7
C20' C21' C22' 122.9(9)
C20' C21' H21' 118.5
C22' C21' H21' 118.5
C21' C22' C23' 121.4(8)
C21' C22' H22' 119.3
C23' C22' H22' 119.3
C18' C23' C22' 111.8(8)
C18' C23' C25' 121.8(7)
C22' C23' C25' 126.4(8)
C19' C24' H24D 109.5
C19' C24' H24E 109.5
H24D C24' H24E 109.5
C19' C24' H24F 109.5
H24D C24' H24F 109.5
H24E C24' H24F 109.5
C23' C25' H25D 109.5
C23' C25' H25E 109.5
H25D C25' H25E 109.5
C23' C25' H25F 109.5
H25D C25' H25F 109.5
H25E C25' H25F 109.5
C15 N1 C27 122.4(3)
C15 N1 C26 121.9(3)
C27 N1 C26 115.7(3)
N1 C26 H26A 109.5
N1 C26 H26B 109.5
H26A C26 H26B 109.5
N1 C26 H26C 109.5
H26A C26 H26C 109.5
H26B C26 H26C 109.5
C28 C27 C32 122.7(3)
C28 C27 N1 118.7(3)
C32 C27 N1 118.6(3)
C29 C28 C27 117.8(3)
C29 C28 C33 119.8(4)
C27 C28 C33 122.3(3)
C30 C29 C28 120.8(4)
C30 C29 H29 119.6
C28 C29 H29 119.6
C29 C30 C31 120.1(4)
C29 C30 H30 119.9
C31 C30 H30 119.9
C30 C31 C32 121.3(4)
C30 C31 H31 119.3
C32 C31 H31 119.3
C31 C32 C27 117.2(3)
C31 C32 C34 120.9(4)
C27 C32 C34 121.9(3)
C28 C33 H33A 109.5
C28 C33 H33B 109.5
H33A C33 H33B 109.5
C28 C33 H33C 109.5
H33A C33 H33C 109.5
H33B C33 H33C 109.5
C32 C34 H34A 109.5
C32 C34 H34B 109.5
H34A C34 H34B 109.5
C32 C34 H34C 109.5
H34A C34 H34C 109.5
H34B C34 H34C 109.5

loop_
_geom_bond_atom_site_label_1
_geom_bond_atom_site_label_2
_geom_bond_distance
Fe1 C11 1.734(4)
Fe1 C13 1.985(3)
Fe1 C12 2.013(4)
Fe1 C9 2.105(4)
Fe1 C8 2.107(4)
Fe1 C7 2.119(4)
Fe1 C10 2.137(4)
Fe1 C6 2.142(4)
Fe1 Fe2 2.5146(9)
Fe2 C12 1.830(4)
Fe2 C15 1.899(3)
Fe2 C13 1.995(3)
Fe2 C1 2.097(4)
Fe2 C5 2.099(4)
Fe2 C2 2.107(4)
Fe2 C3 2.126(4)
Fe2 C4 2.133(4)
Fe2 C14 2.507(3)
C1 C2 1.374(7)
C1 C5 1.385(6)
C1 H1 0.9300
C2 C3 1.405(7)
C2 H2 0.9300
C3 C4 1.366(7)
C3 H3 0.9300
C4 C5 1.369(6)
C4 H4 0.9300
C5 H5 0.9300
C6 C10 1.391(7)
C6 C7 1.427(7)
C6 H6 0.9300
C7 C8 1.404(7)
C7 H7 0.9300
C8 C9 1.374(7)
C8 H8 0.9300
C9 C10 1.403(6)
C9 H9 0.9300
C10 H10 0.9300
C11 O11 1.155(4)
C12 O12 1.177(4)
C13 C16 1.504(5)
C13 C14 1.508(4)
C14 C17 1.339(4)
C14 C15 1.430(4)
C15 N1 1.327(4)
C16 H16A 0.9600
C16 H16B 0.9600
C16 H16C 0.9600
C17 N2 1.210(4)
N2 C18' 1.434(6)
N2 C18 1.458(5)
C18 C23 1.409(9)
C18 C19 1.433(9)
C19 C20 1.384(9)
C19 C24 1.483(11)
C20 C21 1.350(12)
C20 H20 0.9300
C21 C22 1.405(10)
C21 H21 0.9300
C22 C23 1.415(9)
C22 H22 0.9300
C23 C25 1.471(9)
C24 H24A 0.9600
C24 H24B 0.9600
C24 H24C 0.9600
C25 H25A 0.9600
C25 H25B 0.9600
C25 H25C 0.9600
C18' C19' 1.312(11)
C18' C23' 1.330(11)
C19' C20' 1.441(10)
C19' C24' 1.497(13)
C20' C21' 1.333(13)
C20' H20' 0.9300
C21' C22' 1.413(11)
C21' H21' 0.9300
C22' C23' 1.420(10)
C22' H22' 0.9300
C23' C25' 1.475(11)
C24' H24D 0.9600
C24' H24E 0.9600
C24' H24F 0.9600
C25' H25D 0.9600
C25' H25E 0.9600
C25' H25F 0.9600
N1 C27 1.447(4)
N1 C26 1.475(4)
C26 H26A 0.9600
C26 H26B 0.9600
C26 H26C 0.9600
C27 C28 1.392(5)
C27 C32 1.392(5)
C28 C29 1.390(5)
C28 C33 1.495(5)
C29 C30 1.376(6)
C29 H29 0.9300
C30 C31 1.379(6)
C30 H30 0.9300
C31 C32 1.392(5)
C31 H31 0.9300
C32 C34 1.501(5)
C33 H33A 0.9600
C33 H33B 0.9600
C33 H33C 0.9600
C34 H34A 0.9600
C34 H34B 0.9600
C34 H34C 0.9600

loop_
_geom_torsion_atom_site_label_1
_geom_torsion_atom_site_label_2
_geom_torsion_atom_site_label_3
_geom_torsion_atom_site_label_4
_geom_torsion
C11 Fe1 Fe2 C12 -68.64(18)
C13 Fe1 Fe2 C12 -151.23(17)
C9 Fe1 Fe2 C12 120.4(6)
C8 Fe1 Fe2 C12 50.2(3)
C7 Fe1 Fe2 C12 72.9(2)
C10 Fe1 Fe2 C12 142.0(2)
C6 Fe1 Fe2 C12 112.6(2)
C11 Fe1 Fe2 C15 21.13(16)
C13 Fe1 Fe2 C15 -61.45(15)
C12 Fe1 Fe2 C15 89.78(16)
C9 Fe1 Fe2 C15 -149.8(6)
C8 Fe1 Fe2 C15 140.0(2)
C7 Fe1 Fe2 C15 162.7(2)
C10 Fe1 Fe2 C15 -128.3(2)
C6 Fe1 Fe2 C15 -157.59(19)
C11 Fe1 Fe2 C13 82.59(17)
C12 Fe1 Fe2 C13 151.23(17)
C9 Fe1 Fe2 C13 -88.3(6)
C8 Fe1 Fe2 C13 -158.6(2)
C7 Fe1 Fe2 C13 -135.8(2)
C10 Fe1 Fe2 C13 -66.8(2)
C6 Fe1 Fe2 C13 -96.1(2)
C11 Fe1 Fe2 C1 135.6(2)
C13 Fe1 Fe2 C1 53.0(2)
C12 Fe1 Fe2 C1 -155.8(2)
C9 Fe1 Fe2 C1 -35.3(6)
C8 Fe1 Fe2 C1 -105.6(3)
C7 Fe1 Fe2 C1 -82.8(3)
C10 Fe1 Fe2 C1 -13.8(3)
C6 Fe1 Fe2 C1 -43.1(3)
C11 Fe1 Fe2 C5 -134.5(6)
C13 Fe1 Fe2 C5 142.9(6)
C12 Fe1 Fe2 C5 -65.8(6)
C9 Fe1 Fe2 C5 54.6(8)
C8 Fe1 Fe2 C5 -15.6(7)
C7 Fe1 Fe2 C5 7.1(6)
C10 Fe1 Fe2 C5 76.1(7)
C6 Fe1 Fe2 C5 46.8(6)
C11 Fe1 Fe2 C2 162.1(2)
C13 Fe1 Fe2 C2 79.6(2)
C12 Fe1 Fe2 C2 -129.2(2)
C9 Fe1 Fe2 C2 -8.8(6)
C8 Fe1 Fe2 C2 -79.0(3)
C7 Fe1 Fe2 C2 -56.3(2)
C10 Fe1 Fe2 C2 12.8(3)
C6 Fe1 Fe2 C2 -16.6(2)
C11 Fe1 Fe2 C3 -157.5(2)
C13 Fe1 Fe2 C3 120.0(2)
C12 Fe1 Fe2 C3 -88.8(2)
C9 Fe1 Fe2 C3 31.6(6)
C8 Fe1 Fe2 C3 -38.6(3)
C7 Fe1 Fe2 C3 -15.9(3)
C10 Fe1 Fe2 C3 53.2(3)
C6 Fe1 Fe2 C3 23.8(2)
C11 Fe1 Fe2 C4 -125.1(2)
C13 Fe1 Fe2 C4 152.3(2)
C12 Fe1 Fe2 C4 -56.5(2)
C9 Fe1 Fe2 C4 63.9(6)
C8 Fe1 Fe2 C4 -6.3(3)
C7 Fe1 Fe2 C4 16.5(3)
C10 Fe1 Fe2 C4 85.5(3)
C6 Fe1 Fe2 C4 56.1(2)
C11 Fe1 Fe2 C14 49.07(15)
C13 Fe1 Fe2 C14 -33.52(14)
C12 Fe1 Fe2 C14 117.71(15)
C9 Fe1 Fe2 C14 -121.9(6)
C8 Fe1 Fe2 C14 167.9(2)
C7 Fe1 Fe2 C14 -169.36(19)
C10 Fe1 Fe2 C14 -100.3(2)
C6 Fe1 Fe2 C14 -129.66(18)
C12 Fe2 C1 C2 -80.9(6)
C15 Fe2 C1 C2 154.9(3)
C13 Fe2 C1 C2 81.9(3)
C5 Fe2 C1 C2 -116.6(4)
C3 Fe2 C1 C2 -38.1(3)
C4 Fe2 C1 C2 -79.8(3)
C14 Fe2 C1 C2 119.7(3)
Fe1 Fe2 C1 C2 42.5(4)
C12 Fe2 C1 C5 35.7(6)
C15 Fe2 C1 C5 -88.5(3)
C13 Fe2 C1 C5 -161.5(3)
C2 Fe2 C1 C5 116.6(4)
C3 Fe2 C1 C5 78.5(3)
C4 Fe2 C1 C5 36.8(3)
C14 Fe2 C1 C5 -123.7(3)
Fe1 Fe2 C1 C5 159.1(2)
C5 C1 C2 C3 -0.1(5)
Fe2 C1 C2 C3 62.0(3)
C5 C1 C2 Fe2 -62.1(3)
C12 Fe2 C2 C1 148.1(3)
C15 Fe2 C2 C1 -35.6(4)
C13 Fe2 C2 C1 -104.6(3)
C5 Fe2 C2 C1 38.4(3)
C3 Fe2 C2 C1 117.5(4)
C4 Fe2 C2 C1 80.7(3)
C14 Fe2 C2 C1 -72.9(3)
Fe1 Fe2 C2 C1 -154.4(2)
C12 Fe2 C2 C3 30.6(4)
C15 Fe2 C2 C3 -153.1(3)
C13 Fe2 C2 C3 138.0(3)
C1 Fe2 C2 C3 -117.5(4)
C5 Fe2 C2 C3 -79.1(3)
C4 Fe2 C2 C3 -36.8(3)
C14 Fe2 C2 C3 169.6(3)
Fe1 Fe2 C2 C3 88.1(3)
C1 C2 C3 C4 0.4(5)
Fe2 C2 C3 C4 61.9(3)
C1 C2 C3 Fe2 -61.5(3)
C12 Fe2 C3 C4 84.2(3)
C15 Fe2 C3 C4 -38.4(7)
C13 Fe2 C3 C4 -170.1(3)
C1 Fe2 C3 C4 -80.3(3)
C5 Fe2 C3 C4 -37.1(3)
C2 Fe2 C3 C4 -117.8(4)
C14 Fe2 C3 C4 -139.7(3)
Fe1 Fe2 C3 C4 137.3(3)
C12 Fe2 C3 C2 -158.0(3)
C15 Fe2 C3 C2 79.4(7)
C13 Fe2 C3 C2 -52.3(4)
C1 Fe2 C3 C2 37.5(3)
C5 Fe2 C3 C2 80.7(3)
C4 Fe2 C3 C2 117.8(4)
C14 Fe2 C3 C2 -21.9(5)
Fe1 Fe2 C3 C2 -104.9(3)
C2 C3 C4 C5 -0.5(5)
Fe2 C3 C4 C5 60.3(3)
C2 C3 C4 Fe2 -60.8(3)
C12 Fe2 C4 C3 -99.6(3)
C15 Fe2 C4 C3 165.3(3)
C13 Fe2 C4 C3 23.6(6)
C1 Fe2 C4 C3 80.8(3)
C5 Fe2 C4 C3 118.4(4)
C2 Fe2 C4 C3 38.1(3)
C14 Fe2 C4 C3 135.8(4)
Fe1 Fe2 C4 C3 -58.2(3)
C12 Fe2 C4 C5 142.0(3)
C15 Fe2 C4 C5 46.9(4)
C13 Fe2 C4 C5 -94.8(5)
C1 Fe2 C4 C5 -37.6(3)
C2 Fe2 C4 C5 -80.3(3)
C3 Fe2 C4 C5 -118.4(4)
C14 Fe2 C4 C5 17.4(6)
Fe1 Fe2 C4 C5 -176.6(2)
C3 C4 C5 C1 0.5(5)
Fe2 C4 C5 C1 61.5(3)
C3 C4 C5 Fe2 -61.0(3)
C2 C1 C5 C4 -0.2(5)
Fe2 C1 C5 C4 -62.7(3)
C2 C1 C5 Fe2 62.4(3)
C12 Fe2 C5 C4 -46.2(4)
C15 Fe2 C5 C4 -143.7(3)
C13 Fe2 C5 C4 146.5(3)
C1 Fe2 C5 C4 118.3(4)
C2 Fe2 C5 C4 80.3(3)
C3 Fe2 C5 C4 36.8(3)
C14 Fe2 C5 C4 -172.1(3)
Fe1 Fe2 C5 C4 11.8(8)
C12 Fe2 C5 C1 -164.5(3)
C15 Fe2 C5 C1 98.0(3)
C13 Fe2 C5 C1 28.1(4)
C2 Fe2 C5 C1 -38.0(3)
C3 Fe2 C5 C1 -81.6(3)
C4 Fe2 C5 C1 -118.3(4)
C14 Fe2 C5 C1 69.6(3)
Fe1 Fe2 C5 C1 -106.5(6)
C11 Fe1 C6 C10 -36.8(6)
C13 Fe1 C6 C10 88.4(3)
C12 Fe1 C6 C10 -173.6(3)
C9 Fe1 C6 C10 -37.3(3)
C8 Fe1 C6 C10 -79.7(3)
C7 Fe1 C6 C10 -117.7(4)
Fe2 Fe1 C6 C10 140.2(3)
C11 Fe1 C6 C7 80.8(6)
C13 Fe1 C6 C7 -153.9(3)
C12 Fe1 C6 C7 -55.9(3)
C9 Fe1 C6 C7 80.3(3)
C8 Fe1 C6 C7 38.0(3)
C10 Fe1 C6 C7 117.7(4)
Fe2 Fe1 C6 C7 -102.1(3)
C10 C6 C7 C8 -0.1(5)
Fe1 C6 C7 C8 -61.2(3)
C10 C6 C7 Fe1 61.1(3)
C11 Fe1 C7 C8 -29.1(5)
C13 Fe1 C7 C8 154.4(3)
C12 Fe1 C7 C8 -112.7(3)
C9 Fe1 C7 C8 37.0(3)
C10 Fe1 C7 C8 80.0(3)
C6 Fe1 C7 C8 117.2(5)
Fe2 Fe1 C7 C8 -156.2(3)
C11 Fe1 C7 C6 -146.3(3)
C13 Fe1 C7 C6 37.3(4)
C12 Fe1 C7 C6 130.2(3)
C9 Fe1 C7 C6 -80.1(3)
C8 Fe1 C7 C6 -117.2(5)
C10 Fe1 C7 C6 -37.1(3)
Fe2 Fe1 C7 C6 86.7(3)
C6 C7 C8 C9 0.7(5)
Fe1 C7 C8 C9 -61.4(3)
C6 C7 C8 Fe1 62.0(3)
C11 Fe1 C8 C9 -83.3(3)
C13 Fe1 C8 C9 39.5(7)
C12 Fe1 C8 C9 -170.7(3)
C7 Fe1 C8 C9 118.2(5)
C10 Fe1 C8 C9 37.7(3)
C6 Fe1 C8 C9 79.9(3)
Fe2 Fe1 C8 C9 154.8(2)
C11 Fe1 C8 C7 158.5(3)
C13 Fe1 C8 C7 -78.7(7)
C12 Fe1 C8 C7 71.1(4)
C9 Fe1 C8 C7 -118.2(5)
C10 Fe1 C8 C7 -80.5(4)
C6 Fe1 C8 C7 -38.3(3)
Fe2 Fe1 C8 C7 36.6(4)
C7 C8 C9 C10 -1.0(5)
Fe1 C8 C9 C10 -62.4(3)
C7 C8 C9 Fe1 61.5(3)
C11 Fe1 C9 C8 98.9(3)
C13 Fe1 C9 C8 -165.6(3)
C12 Fe1 C9 C8 14.3(4)
C7 Fe1 C9 C8 -37.7(3)
C10 Fe1 C9 C8 -118.0(5)
C6 Fe1 C9 C8 -81.3(3)
Fe2 Fe1 C9 C8 -89.8(6)
C11 Fe1 C9 C10 -143.1(3)
C13 Fe1 C9 C10 -47.6(4)
C12 Fe1 C9 C10 132.3(3)
C8 Fe1 C9 C10 118.0(5)
C7 Fe1 C9 C10 80.3(4)
C6 Fe1 C9 C10 36.7(3)
Fe2 Fe1 C9 C10 28.2(8)
C7 C6 C10 C9 -0.5(5)
Fe1 C6 C10 C9 59.8(3)
C7 C6 C10 Fe1 -60.3(3)
C8 C9 C10 C6 0.9(5)
Fe1 C9 C10 C6 -61.0(3)
C8 C9 C10 Fe1 61.9(3)
C11 Fe1 C10 C6 162.9(3)
C13 Fe1 C10 C6 -97.9(3)
C12 Fe1 C10 C6 11.9(5)
C9 Fe1 C10 C6 118.7(5)
C8 Fe1 C10 C6 81.5(3)
C7 Fe1 C10 C6 38.3(3)
Fe2 Fe1 C10 C6 -51.8(4)
C11 Fe1 C10 C9 44.2(4)
C13 Fe1 C10 C9 143.4(3)
C12 Fe1 C10 C9 -106.8(4)
C8 Fe1 C10 C9 -37.2(3)
C7 Fe1 C10 C9 -80.5(4)
C6 Fe1 C10 C9 -118.7(5)
Fe2 Fe1 C10 C9 -170.5(3)
C13 Fe1 C11 O11 -162(3)
C12 Fe1 C11 O11 105(3)
C9 Fe1 C11 O11 -35(3)
C8 Fe1 C11 O11 2(3)
C7 Fe1 C11 O11 20(3)
C10 Fe1 C11 O11 -61(3)
C6 Fe1 C11 O11 -36(4)
Fe2 Fe1 C11 O11 147(3)
C15 Fe2 C12 O12 92.4(5)
C13 Fe2 C12 O12 163.6(5)
C1 Fe2 C12 O12 -33.3(8)
C5 Fe2 C12 O12 -8.0(6)
C2 Fe2 C12 O12 -90.3(6)
C3 Fe2 C12 O12 -71.5(6)
C4 Fe2 C12 O12 -34.3(5)
C14 Fe2 C12 O12 126.2(5)
Fe1 Fe2 C12 O12 -174.3(6)
C15 Fe2 C12 Fe1 -93.37(12)
C13 Fe2 C12 Fe1 -22.11(13)
C1 Fe2 C12 Fe1 141.0(4)
C5 Fe2 C12 Fe1 166.24(15)
C2 Fe2 C12 Fe1 84.0(2)
C3 Fe2 C12 Fe1 102.76(18)
C4 Fe2 C12 Fe1 140.00(17)
C14 Fe2 C12 Fe1 -59.56(12)
C11 Fe1 C12 O12 -68.2(4)
C13 Fe1 C12 O12 -162.1(4)
C9 Fe1 C12 O12 18.0(5)
C8 Fe1 C12 O12 27.0(4)
C7 Fe1 C12 O12 63.4(4)
C10 Fe1 C12 O12 87.0(5)
C6 Fe1 C12 O12 94.9(4)
Fe2 Fe1 C12 O12 175.9(4)
C11 Fe1 C12 Fe2 115.86(14)
C13 Fe1 C12 Fe2 22.00(13)
C9 Fe1 C12 Fe2 -157.9(2)
C8 Fe1 C12 Fe2 -148.91(16)
C7 Fe1 C12 Fe2 -112.51(19)
C10 Fe1 C12 Fe2 -88.9(3)
C6 Fe1 C12 Fe2 -80.99(18)
C11 Fe1 C13 C16 126.6(3)
C12 Fe1 C13 C16 -147.1(3)
C9 Fe1 C13 C16 32.8(4)
C8 Fe1 C13 C16 3.5(7)
C7 Fe1 C13 C16 -56.1(4)
C10 Fe1 C13 C16 5.1(3)
C6 Fe1 C13 C16 -33.2(3)
Fe2 Fe1 C13 C16 -126.8(3)
C11 Fe1 C13 C14 -22.5(3)
C12 Fe1 C13 C14 63.8(2)
C9 Fe1 C13 C14 -116.3(3)
C8 Fe1 C13 C14 -145.6(5)
C7 Fe1 C13 C14 154.9(3)
C10 Fe1 C13 C14 -143.9(3)
C6 Fe1 C13 C14 177.8(3)
Fe2 Fe1 C13 C14 84.1(2)
C11 Fe1 C13 Fe2 -106.60(14)
C12 Fe1 C13 Fe2 -20.30(12)
C9 Fe1 C13 Fe2 159.60(17)
C8 Fe1 C13 Fe2 130.3(5)
C7 Fe1 C13 Fe2 70.7(3)
C10 Fe1 C13 Fe2 131.93(17)
C6 Fe1 C13 Fe2 93.62(18)
C12 Fe2 C13 C16 143.5(3)
C15 Fe2 C13 C16 -127.0(3)
C1 Fe2 C13 C16 -29.8(3)
C5 Fe2 C13 C16 -47.4(4)
C2 Fe2 C13 C16 8.1(4)
C3 Fe2 C13 C16 38.0(4)
C4 Fe2 C13 C16 21.2(6)
C14 Fe2 C13 C16 -120.8(4)
Fe1 Fe2 C13 C16 120.9(3)
C12 Fe2 C13 C14 -95.7(2)
C15 Fe2 C13 C14 -6.16(17)
C1 Fe2 C13 C14 91.0(2)
C5 Fe2 C13 C14 73.4(3)
C2 Fe2 C13 C14 128.9(2)
C3 Fe2 C13 C14 158.8(2)
C4 Fe2 C13 C14 142.0(4)
Fe1 Fe2 C13 C14 -118.4(2)
C12 Fe2 C13 Fe1 22.67(14)
C15 Fe2 C13 Fe1 112.19(13)
C1 Fe2 C13 Fe1 -150.63(16)
C5 Fe2 C13 Fe1 -168.2(2)
C2 Fe2 C13 Fe1 -112.72(19)
C3 Fe2 C13 Fe1 -82.89(19)
C4 Fe2 C13 Fe1 -99.7(4)
C14 Fe2 C13 Fe1 118.4(2)
C16 C13 C14 C17 -32.4(5)
Fe1 C13 C14 C17 118.9(3)
Fe2 C13 C14 C17 -164.1(3)
C16 C13 C14 C15 139.5(3)
Fe1 C13 C14 C15 -69.1(3)
Fe2 C13 C14 C15 7.9(2)
C16 C13 C14 Fe2 131.6(3)
Fe1 C13 C14 Fe2 -77.00(18)
C12 Fe2 C14 C17 179.6(11)
C15 Fe2 C14 C17 -101.4(12)
C13 Fe2 C14 C17 88.9(12)
C1 Fe2 C14 C17 -8.4(12)
C5 Fe2 C14 C17 -44.9(12)
C2 Fe2 C14 C17 28.6(12)
C3 Fe2 C14 C17 43.8(13)
C4 Fe2 C14 C17 -57.1(13)
Fe1 Fe2 C14 C17 134.2(11)
C12 Fe2 C14 C15 -79.0(2)
C13 Fe2 C14 C15 -169.7(3)
C1 Fe2 C14 C15 93.0(2)
C5 Fe2 C14 C15 56.5(3)
C2 Fe2 C14 C15 130.0(3)
C3 Fe2 C14 C15 145.2(4)
C4 Fe2 C14 C15 44.3(5)
Fe1 Fe2 C14 C15 -124.43(19)
C12 Fe2 C14 C13 90.7(2)
C15 Fe2 C14 C13 169.7(3)
C1 Fe2 C14 C13 -97.3(2)
C5 Fe2 C14 C13 -133.9(2)
C2 Fe2 C14 C13 -60.3(3)
C3 Fe2 C14 C13 -45.1(4)
C4 Fe2 C14 C13 -146.0(4)
Fe1 Fe2 C14 C13 45.24(17)
C17 C14 C15 N1 -10.7(6)
C13 C14 C15 N1 178.2(3)
Fe2 C14 C15 N1 -173.5(4)
C17 C14 C15 Fe2 162.8(4)
C13 C14 C15 Fe2 -8.4(2)
C12 Fe2 C15 N1 -83.2(4)
C13 Fe2 C15 N1 178.5(4)
C1 Fe2 C15 N1 78.0(4)
C5 Fe2 C15 N1 39.1(4)
C2 Fe2 C15 N1 99.5(4)
C3 Fe2 C15 N1 40.2(8)
C4 Fe2 C15 N1 12.3(4)
C14 Fe2 C15 N1 172.0(5)
Fe1 Fe2 C15 N1 -135.6(3)
C12 Fe2 C15 C14 104.8(2)
C13 Fe2 C15 C14 6.54(18)
C1 Fe2 C15 C14 -94.0(2)
C5 Fe2 C15 C14 -132.9(2)
C2 Fe2 C15 C14 -72.4(3)
C3 Fe2 C15 C14 -131.7(6)
C4 Fe2 C15 C14 -159.7(2)
Fe1 Fe2 C15 C14 52.41(18)
C15 C14 C17 N2 -115.5(15)
C13 C14 C17 N2 53.8(17)
Fe2 C14 C17 N2 -26(2)
C14 C17 N2 C18' -152.8(15)
C14 C17 N2 C18 -144.2(15)
C17 N2 C18 C23 -157.5(5)
C18' N2 C18 C23 6.7(17)
C17 N2 C18 C19 28.9(9)
C18' N2 C18 C19 -167(2)
C23 C18 C19 C20 1.1(11)
N2 C18 C19 C20 174.8(8)
C23 C18 C19 C24 179.6(7)
N2 C18 C19 C24 -6.8(11)
C18 C19 C20 C21 0.0(14)
C24 C19 C20 C21 -178.5(9)
C19 C20 C21 C22 -1.6(15)
C20 C21 C22 C23 2.0(13)
C19 C18 C23 C22 -0.7(10)
N2 C18 C23 C22 -175.1(6)
C19 C18 C23 C25 178.3(6)
N2 C18 C23 C25 3.9(9)
C21 C22 C23 C18 -0.7(11)
C21 C22 C23 C25 -179.7(7)
C17 N2 C18' C19' 29.5(14)
C18 N2 C18' C19' 7.3(15)
C17 N2 C18' C23' -151.4(8)
C18 N2 C18' C23' -174(3)
C23' C18' C19' C20' -6.2(18)
N2 C18' C19' C20' 172.8(9)
C23' C18' C19' C24' 175.0(13)
N2 C18' C19' C24' -5.9(17)
C18' C19' C20' C21' 6.4(16)
C24' C19' C20' C21' -174.6(11)
C19' C20' C21' C22' -3.7(15)
C20' C21' C22' C23' 0.3(15)
C19' C18' C23' C22' 2.5(16)
N2 C18' C23' C22' -176.5(8)
C19' C18' C23' C25' 179.6(10)
N2 C18' C23' C25' 0.7(14)
C21' C22' C23' C18' 0.7(13)
C21' C22' C23' C25' -176.3(9)
C14 C15 N1 C27 8.6(5)
Fe2 C15 N1 C27 -161.7(3)
C14 C15 N1 C26 -174.5(3)
Fe2 C15 N1 C26 15.2(5)
C15 N1 C27 C28 -96.7(4)
C26 N1 C27 C28 86.2(4)
C15 N1 C27 C32 84.1(4)
C26 N1 C27 C32 -93.0(4)
C32 C27 C28 C29 1.3(5)
N1 C27 C28 C29 -177.9(3)
C32 C27 C28 C33 -178.6(4)
N1 C27 C28 C33 2.2(5)
C27 C28 C29 C30 -0.8(6)
C33 C28 C29 C30 179.1(4)
C28 C29 C30 C31 1.0(7)
C29 C30 C31 C32 -1.6(7)
C30 C31 C32 C27 2.0(6)
C30 C31 C32 C34 -178.2(4)
C28 C27 C32 C31 -1.9(5)
N1 C27 C32 C31 177.3(3)
C28 C27 C32 C34 178.4(3)
N1 C27 C32 C34 -2.5(5)
